data_7157627
loop_
_publ_author_name
'He, Huan'
'Cao, Ruiyuan'
'Cao, Ruidi'
'Liu, Xiao-Yu'
'Li, Wei'
'Yu, Di'
'Li, Yuexiang'
'Liu, Miaomiao'
'Wu, Yanmei'
'Wu, Pingzhou'
'Yang, Jin-Song'
'Yan, Yunzheng'
'Yang, Jingjing'
'Zheng, Zhi-Bing'
'Zhong, Wu'
'Qin, Yong'

_publ_section_title
;
 A light- and heat-driven glycal diazidation approach to nitrogenous
 carbohydrate derivatives with antiviral activity.
;
_journal_issue 31
_journal_name_full 'Organic &amp; biomolecular chemistry'
_journal_page_first 6155
_journal_page_last 6161
_journal_paper_doi 10.1039/d0ob01172j
_journal_volume 18
_journal_year 2020
_chemical_absolute_configuration unk
_chemical_formula_moiety 'C17 H22 N6 O11'
_chemical_formula_sum 'C17 H22 N6 O11'
_chemical_formula_weight 486.40
_space_group_crystal_system monoclinic
_space_group_IT_number 4
_space_group_name_Hall 'P 2yb'
_space_group_name_H-M_alt 'P 1 21 1'
_atom_sites_solution_hydrogens geom
_atom_sites_solution_primary direct
_audit_creation_date 2019-04-22
_audit_creation_method
;
Olex2 1.2
(compiled 2018.05.29 svn.r3508 for OlexSys, GUI svn.r5506)
;
_audit_update_record
;
2020-01-02 deposited with the CCDC.	2020-07-17 downloaded from the CCDC.
;
_cell_angle_alpha 90
_cell_angle_beta 91.458(5)
_cell_angle_gamma 90
_cell_formula_units_Z 2
_cell_length_a 7.7778(5)
_cell_length_b 13.2995(10)
_cell_length_c 11.4128(6)
_cell_measurement_reflns_used 1527
_cell_measurement_temperature 293(2)
_cell_measurement_theta_max 25.3780
_cell_measurement_theta_min 3.4800
_cell_volume 1180.17(13)
_computing_cell_refinement
;
CrysAlisPro, Agilent Technologies,
Version 1.171.37.35 (release 13-08-2014 CrysAlis171 .NET)
(compiled Aug 13 2014,18:06:01)
;
_computing_data_collection
;
CrysAlisPro, Agilent Technologies,
Version 1.171.37.35 (release 13-08-2014 CrysAlis171 .NET)
(compiled Aug 13 2014,18:06:01)
;
_computing_data_reduction
;
CrysAlisPro, Agilent Technologies,
Version 1.171.37.35 (release 13-08-2014 CrysAlis171 .NET)
(compiled Aug 13 2014,18:06:01)
;
_computing_molecular_graphics 'Olex2 (Dolomanov et al., 2009)'
_computing_publication_material 'Olex2 (Dolomanov et al., 2009)'
_computing_structure_refinement 'ShelXL (Sheldrick, 2015)'
_computing_structure_solution 'ShelXS (Sheldrick, 2008)'
_diffrn_ambient_temperature 293.15
_diffrn_detector 'CCD plate'
_diffrn_detector_area_resol_mean 16.0874
_diffrn_detector_type Eos
_diffrn_measured_fraction_theta_full 0.999
_diffrn_measured_fraction_theta_max 0.999
_diffrn_measurement_details
;
#__ type_ start__ end____ width___ exp.time_
  1 omega   15.00   86.00   1.0000    1.0000
omega____ theta____ kappa____ phi______ frames
    -       17.0762   38.0000   30.0000 71

#__ type_ start__ end____ width___ exp.time_
  2 omega   -8.00   20.00   1.0000    1.0000
omega____ theta____ kappa____ phi______ frames
    -      -14.8106  -99.0000  -30.0000 28

#__ type_ start__ end____ width___ exp.time_
  3 omega  -16.00   22.00   1.0000    1.0000
omega____ theta____ kappa____ phi______ frames
    -      -14.8106  -99.0000 -120.0000 38

#__ type_ start__ end____ width___ exp.time_
  4 omega  -68.00  -36.00   1.0000    1.0000
omega____ theta____ kappa____ phi______ frames
    -      -14.8106 -178.0000  -30.0000 32

#__ type_ start__ end____ width___ exp.time_
  5 omega  -80.00  -41.00   1.0000    1.0000
omega____ theta____ kappa____ phi______ frames
    -      -14.8106  178.0000   30.0000 39
;
_diffrn_measurement_device 'four-circle diffractometer'
_diffrn_measurement_device_type 'Xcalibur, Eos'
_diffrn_measurement_method '\w scans'
_diffrn_orient_matrix_UB_11 0.0853317000
_diffrn_orient_matrix_UB_12 0.0118794000
_diffrn_orient_matrix_UB_13 0.0185984000
_diffrn_orient_matrix_UB_21 0.0321979000
_diffrn_orient_matrix_UB_22 -0.0353351000
_diffrn_orient_matrix_UB_23 -0.0404735000
_diffrn_orient_matrix_UB_31 0.0031759000
_diffrn_orient_matrix_UB_32 0.0380842000
_diffrn_orient_matrix_UB_33 -0.0434049000
_diffrn_radiation_monochromator graphite
_diffrn_radiation_probe x-ray
_diffrn_radiation_type MoK\a
_diffrn_radiation_wavelength 0.71073
_diffrn_reflns_av_R_equivalents 0.0190
_diffrn_reflns_av_unetI/netI 0.0362
_diffrn_reflns_Laue_measured_fraction_full 0.999
_diffrn_reflns_Laue_measured_fraction_max 0.999
_diffrn_reflns_limit_h_max 9
_diffrn_reflns_limit_h_min -9
_diffrn_reflns_limit_k_max 9
_diffrn_reflns_limit_k_min -16
_diffrn_reflns_limit_l_max 12
_diffrn_reflns_limit_l_min -14
_diffrn_reflns_number 5262
_diffrn_reflns_point_group_measured_fraction_full 0.682
_diffrn_reflns_point_group_measured_fraction_max 0.669
_diffrn_reflns_theta_full 25.242
_diffrn_reflns_theta_max 26.369
_diffrn_reflns_theta_min 3.035
_diffrn_source 'Enhance (Mo) X-ray Source'
_exptl_absorpt_coefficient_mu 0.116
_exptl_absorpt_correction_T_max 1.00000
_exptl_absorpt_correction_T_min 0.99740
_exptl_absorpt_correction_type multi-scan
_exptl_absorpt_process_details
;
CrysAlisPro, Agilent Technologies,
Version 1.171.37.35 (release 13-08-2014 CrysAlis171 .NET)
(compiled Aug 13 2014,18:06:01)
Empirical absorption correction using spherical harmonics,
 implemented in SCALE3 ABSPACK scaling algorithm.
;
_exptl_crystal_density_diffrn 1.369
_exptl_crystal_density_method 'not measured'
_exptl_crystal_F_000 508
_exptl_crystal_size_max 0.35
_exptl_crystal_size_mid 0.3
_exptl_crystal_size_min 0.25
_refine_diff_density_max 0.192
_refine_diff_density_min -0.185
_refine_diff_density_rms 0.043
_refine_ls_abs_structure_details
;
 Flack x determined using 516 quotients [(I+)-(I-)]/[(I+)+(I-)]
 (Parsons, Flack and Wagner, Acta Cryst. B69 (2013) 249-259).
;
_refine_ls_abs_structure_Flack 0.3(7)
_refine_ls_extinction_method none
_refine_ls_goodness_of_fit_ref 1.047
_refine_ls_hydrogen_treatment constr
_refine_ls_matrix_type full
_refine_ls_number_parameters 312
_refine_ls_number_reflns 3233
_refine_ls_number_restraints 1
_refine_ls_restrained_S_all 1.047
_refine_ls_R_factor_all 0.0617
_refine_ls_R_factor_gt 0.0410
_refine_ls_shift/su_max 0.001
_refine_ls_shift/su_mean 0.000
_refine_ls_structure_factor_coef Fsqd
_refine_ls_weighting_details 'w=1/[\s^2^(Fo^2^)+(0.0476P)^2^+0.0116P] where P=(Fo^2^+2Fc^2^)/3'
_refine_ls_weighting_scheme calc
_refine_ls_wR_factor_gt 0.0881
_refine_ls_wR_factor_ref 0.0994
_reflns_Friedel_coverage 0.282
_reflns_Friedel_fraction_full 0.334
_reflns_Friedel_fraction_max 0.308
_reflns_number_gt 2434
_reflns_number_total 3233
_reflns_threshold_expression 'I > 2\s(I)'
_cod_data_source_file d0ob01172j2.cif
_cod_data_source_block 190419_s2_hh_yd0417b
_cod_depositor_comments 'Adding full bibliography for 7157620--7157628.cif.'
_cod_original_cell_volume 1180.18(13)
_cod_database_code 7157627
_shelx_shelxl_version_number 2014/7
_chemical_oxdiff_formula c12h12n2o3
_shelx_space_group_comment
;
The symmetry employed for this shelxl refinement is uniquely defined
by the following loop, which should always be used as a source of
symmetry information in preference to the above space-group names.
They are only intended as comments.
;
_shelx_estimated_absorpt_t_max 0.972
_shelx_estimated_absorpt_t_min 0.961
_reflns_odcompleteness_completeness 99.84
_reflns_odcompleteness_iscentric 1
_reflns_odcompleteness_theta 26.32
_olex2_refinement_description
;
1. Fixed Uiso
 At 1.2 times of:
  All C(H) groups, All C(H,H) groups
 At 1.5 times of:
  All C(H,H,H) groups
2.a Ternary CH refined with riding coordinates:
 C2(H2), C3(H3), C4(H4), C5(H5), C12(H12)
2.b Secondary CH2 refined with riding coordinates:
 C15(H15A,H15B)
2.c Idealised Me refined as rotating group:
 C7(H7A,H7B,H7C), C9(H9A,H9B,H9C), C11(H11A,H11B,H11C), C14(H14A,H14B,H14C),
 C17(H17A,H17B,H17C)
;
_olex2_submission_special_instructions 'No special instructions were received'

loop_
_space_group_symop_operation_xyz
'x, y, z'
'-x, y+1/2, -z'

loop_
_atom_site_label
_atom_site_type_symbol
_atom_site_fract_x
_atom_site_fract_y
_atom_site_fract_z
_atom_site_U_iso_or_equiv
_atom_site_adp_type
_atom_site_occupancy
_atom_site_site_symmetry_order
_atom_site_calc_flag
_atom_site_refinement_flags_posn
_atom_site_refinement_flags_adp
_atom_site_refinement_flags_occupancy
_atom_site_disorder_assembly
_atom_site_disorder_group
O1 O 0.2924(3) 0.06382(19) 0.66418(17) 0.0379(5) Uani 1 1 d . . . . .
O2 O 0.0244(4) -0.0708(3) 0.6792(3) 0.0722(9) Uani 1 1 d . . . . .
O3 O 0.1556(4) -0.1412(2) 0.8356(2) 0.0638(8) Uani 1 1 d . . . . .
O4 O 0.4534(3) 0.0851(2) 1.00919(17) 0.0429(6) Uani 1 1 d . . . . .
O5 O 0.2227(3) 0.1159(3) 1.1161(2) 0.0690(9) Uani 1 1 d . . . . .
O6 O 0.4578(3) 0.21396(18) 0.81934(17) 0.0404(6) Uani 1 1 d . . . . .
O7 O 0.4195(4) 0.3203(3) 0.9688(2) 0.0741(9) Uani 1 1 d . . . . .
O8 O 0.1095(3) 0.3065(2) 0.7150(2) 0.0478(6) Uani 1 1 d . . . . .
O9 O 0.3077(5) 0.4180(3) 0.6628(4) 0.1137(14) Uani 1 1 d . . . . .
O10 O -0.0744(3) 0.1735(2) 0.56809(18) 0.0533(7) Uani 1 1 d . . . . .
O11 O -0.1614(3) 0.1859(3) 0.3831(2) 0.0798(11) Uani 1 1 d . . . . .
N1 N 0.4145(4) -0.0944(3) 0.6438(3) 0.0521(8) Uani 1 1 d . . . . .
N2 N 0.3514(4) -0.0940(3) 0.5434(3) 0.0601(9) Uani 1 1 d . . . . .
N3 N 0.3077(5) -0.0998(4) 0.4482(3) 0.0964(15) Uani 1 1 d . . . . .
N4 N 0.6014(3) 0.0179(3) 0.7938(2) 0.0477(8) Uani 1 1 d . . . . .
N5 N 0.7165(4) 0.0307(3) 0.8646(3) 0.0573(10) Uani 1 1 d . . . . .
N6 N 0.8371(5) 0.0469(5) 0.9177(3) 0.110(2) Uani 1 1 d . . . . .
C1 C 0.3196(4) -0.0285(3) 0.7229(3) 0.0384(8) Uani 1 1 d . . . . .
C2 C 0.4313(4) -0.0131(3) 0.8346(3) 0.0377(8) Uani 1 1 d . . . . .
H2 H 0.4415 -0.0766 0.8777 0.045 Uiso 1 1 calc R . . . .
C3 C 0.3419(4) 0.0647(3) 0.9093(2) 0.0345(8) Uani 1 1 d . . . . .
H3 H 0.2344 0.0357 0.9370 0.041 Uiso 1 1 calc R . . . .
C4 C 0.3010(4) 0.1617(3) 0.8452(3) 0.0353(8) Uani 1 1 d . . . . .
H4 H 0.2294 0.2044 0.8941 0.042 Uiso 1 1 calc R . . . .
C5 C 0.2052(4) 0.1390(3) 0.7299(3) 0.0363(8) Uani 1 1 d . . . . .
H5 H 0.0893 0.1151 0.7468 0.044 Uiso 1 1 calc R . . . .
C6 C 0.1457(5) -0.0805(3) 0.7432(3) 0.0510(9) Uani 1 1 d . . . . .
C7 C 0.0062(6) -0.2068(4) 0.8521(4) 0.0860(15) Uani 1 1 d . . . . .
H7A H -0.0266 -0.2375 0.7788 0.129 Uiso 1 1 calc GR . . . .
H7B H -0.0880 -0.1677 0.8802 0.129 Uiso 1 1 calc GR . . . .
H7C H 0.0355 -0.2582 0.9083 0.129 Uiso 1 1 calc GR . . . .
C8 C 0.3737(5) 0.1150(3) 1.1087(3) 0.0478(9) Uani 1 1 d . . . . .
C9 C 0.5018(6) 0.1439(4) 1.2016(3) 0.0794(15) Uani 1 1 d . . . . .
H9A H 0.5437 0.0846 1.2408 0.119 Uiso 1 1 calc GR . . . .
H9B H 0.4484 0.1873 1.2572 0.119 Uiso 1 1 calc GR . . . .
H9C H 0.5961 0.1785 1.1668 0.119 Uiso 1 1 calc GR . . . .
C10 C 0.5038(5) 0.2913(3) 0.8896(3) 0.0501(10) Uani 1 1 d . . . . .
C11 C 0.6709(6) 0.3334(4) 0.8546(4) 0.0762(14) Uani 1 1 d . . . . .
H11A H 0.7448 0.2798 0.8304 0.114 Uiso 1 1 calc GR . . . .
H11B H 0.7237 0.3682 0.9199 0.114 Uiso 1 1 calc GR . . . .
H11C H 0.6528 0.3795 0.7907 0.114 Uiso 1 1 calc GR . . . .
C12 C 0.1915(4) 0.2293(3) 0.6489(3) 0.0418(8) Uani 1 1 d . . . . .
H12 H 0.3076 0.2517 0.6300 0.050 Uiso 1 1 calc R . . . .
C13 C 0.1789(6) 0.4002(3) 0.7137(4) 0.0658(12) Uani 1 1 d . . . . .
C14 C 0.0767(7) 0.4713(4) 0.7816(5) 0.0961(18) Uani 1 1 d . . . . .
H14A H -0.0434 0.4574 0.7689 0.144 Uiso 1 1 calc GR . . . .
H14B H 0.1008 0.5387 0.7568 0.144 Uiso 1 1 calc GR . . . .
H14C H 0.1059 0.4644 0.8634 0.144 Uiso 1 1 calc GR . . . .
C15 C 0.0907(4) 0.2106(3) 0.5363(3) 0.0507(10) Uani 1 1 d . . . . .
H15A H 0.0784 0.2724 0.4919 0.061 Uiso 1 1 calc R . . . .
H15B H 0.1492 0.1615 0.4887 0.061 Uiso 1 1 calc R . . . .
C16 C -0.1903(5) 0.1635(3) 0.4817(3) 0.0521(10) Uani 1 1 d . . . . .
C17 C -0.3564(5) 0.1251(5) 0.5241(3) 0.0809(17) Uani 1 1 d . . . . .
H17A H -0.3478 0.0540 0.5373 0.121 Uiso 1 1 calc GR . . . .
H17B H -0.4455 0.1384 0.4665 0.121 Uiso 1 1 calc GR . . . .
H17C H -0.3833 0.1582 0.5962 0.121 Uiso 1 1 calc GR . . . .

loop_
_atom_site_aniso_label
_atom_site_aniso_U_11
_atom_site_aniso_U_22
_atom_site_aniso_U_33
_atom_site_aniso_U_23
_atom_site_aniso_U_13
_atom_site_aniso_U_12
O1 0.0397(12) 0.0392(14) 0.0348(11) -0.0028(11) -0.0016(9) 0.0016(12)
O2 0.0528(16) 0.069(2) 0.094(2) 0.0038(18) -0.0155(15) -0.0165(16)
O3 0.0704(18) 0.057(2) 0.0639(16) 0.0052(15) 0.0066(13) -0.0270(16)
O4 0.0396(12) 0.0569(18) 0.0319(11) -0.0029(11) -0.0058(9) 0.0014(12)
O5 0.0569(17) 0.089(3) 0.0616(16) -0.0082(16) 0.0155(13) 0.0055(17)
O6 0.0424(12) 0.0387(15) 0.0400(11) -0.0030(11) -0.0033(10) -0.0102(12)
O7 0.088(2) 0.065(2) 0.0696(19) -0.0282(17) 0.0082(15) -0.0231(17)
O8 0.0427(13) 0.0417(17) 0.0591(15) 0.0037(13) 0.0013(11) 0.0030(13)
O9 0.097(2) 0.055(2) 0.193(4) -0.001(3) 0.070(3) -0.016(2)
O10 0.0426(13) 0.074(2) 0.0431(12) 0.0116(14) -0.0099(10) -0.0113(14)
O11 0.0776(19) 0.121(3) 0.0396(14) 0.0143(17) -0.0125(12) -0.035(2)
N1 0.0609(18) 0.048(2) 0.0474(17) -0.0109(16) 0.0013(14) 0.0047(18)
N2 0.064(2) 0.058(2) 0.058(2) -0.0181(19) 0.0100(16) -0.0042(19)
N3 0.115(3) 0.115(4) 0.059(2) -0.028(3) -0.007(2) 0.003(3)
N4 0.0366(15) 0.061(2) 0.0452(16) -0.0011(15) -0.0028(13) -0.0003(16)
N5 0.0387(17) 0.080(3) 0.0535(18) -0.0063(18) 0.0029(15) 0.0000(18)
N6 0.047(2) 0.201(6) 0.080(2) -0.024(3) -0.0071(19) -0.017(3)
C1 0.0394(18) 0.036(2) 0.0396(18) -0.0035(16) 0.0015(14) -0.0033(17)
C2 0.0367(18) 0.035(2) 0.0411(18) 0.0062(16) 0.0000(14) 0.0001(16)
C3 0.0333(16) 0.038(2) 0.0317(16) 0.0013(15) -0.0047(13) -0.0023(17)
C4 0.0338(17) 0.034(2) 0.0383(16) -0.0011(16) -0.0001(13) -0.0040(16)
C5 0.0325(17) 0.037(2) 0.0394(16) 0.0000(15) -0.0028(13) -0.0030(16)
C6 0.054(2) 0.040(2) 0.059(2) -0.011(2) 0.0042(18) -0.008(2)
C7 0.090(3) 0.076(4) 0.092(3) -0.001(3) 0.026(3) -0.043(3)
C8 0.064(2) 0.044(2) 0.0354(18) 0.0003(17) -0.0006(17) 0.010(2)
C9 0.094(3) 0.096(4) 0.047(2) -0.017(2) -0.022(2) 0.015(3)
C10 0.059(2) 0.044(3) 0.047(2) -0.0014(19) -0.0096(18) -0.013(2)
C11 0.081(3) 0.075(4) 0.072(3) -0.007(3) -0.004(2) -0.040(3)
C12 0.0362(17) 0.044(2) 0.0456(18) 0.0040(18) -0.0011(14) -0.0016(17)
C13 0.059(3) 0.043(3) 0.096(3) 0.004(2) 0.012(2) -0.005(2)
C14 0.092(4) 0.048(3) 0.150(5) -0.017(3) 0.035(3) -0.005(3)
C15 0.046(2) 0.062(3) 0.0437(19) 0.0103(19) -0.0049(15) 0.000(2)
C16 0.056(2) 0.060(3) 0.0403(19) 0.0034(19) -0.0117(16) -0.010(2)
C17 0.060(3) 0.124(5) 0.059(2) 0.000(3) -0.0014(19) -0.029(3)

loop_
_atom_type_symbol
_atom_type_description
_atom_type_scat_dispersion_real
_atom_type_scat_dispersion_imag
_atom_type_scat_source
C C 0.0033 0.0016 'International Tables Vol C Tables 4.2.6.8 and 6.1.1.4'
H H 0.0000 0.0000 'International Tables Vol C Tables 4.2.6.8 and 6.1.1.4'
N N 0.0061 0.0033 'International Tables Vol C Tables 4.2.6.8 and 6.1.1.4'
O O 0.0106 0.0060 'International Tables Vol C Tables 4.2.6.8 and 6.1.1.4'

loop_
_geom_angle_atom_site_label_1
_geom_angle_atom_site_label_2
_geom_angle_atom_site_label_3
_geom_angle
_geom_angle_site_symmetry_1
_geom_angle_site_symmetry_3
_geom_angle_publ_flag
C1 O1 C5 115.2(2) . . ?
C6 O3 C7 115.7(3) . . ?
C8 O4 C3 115.8(2) . . ?
C10 O6 C4 117.4(3) . . ?
C13 O8 C12 118.0(3) . . ?
C16 O10 C15 116.3(2) . . ?
N2 N1 C1 111.9(3) . . ?
N3 N2 N1 172.8(4) . . ?
N5 N4 C2 119.1(3) . . ?
N6 N5 N4 170.3(4) . . ?
O1 C1 N1 107.4(2) . . ?
O1 C1 C2 110.6(3) . . ?
O1 C1 C6 109.9(3) . . ?
N1 C1 C2 107.9(3) . . ?
N1 C1 C6 106.3(3) . . ?
C2 C1 C6 114.4(3) . . ?
N4 C2 C1 105.5(2) . . ?
N4 C2 C3 114.5(3) . . ?
C3 C2 C1 107.4(2) . . ?
O4 C3 C2 107.3(2) . . ?
O4 C3 C4 109.6(3) . . ?
C4 C3 C2 113.8(2) . . ?
O6 C4 C3 110.0(2) . . ?
O6 C4 C5 108.4(2) . . ?
C3 C4 C5 109.9(3) . . ?
O1 C5 C4 111.3(2) . . ?
O1 C5 C12 105.1(2) . . ?
C12 C5 C4 113.2(3) . . ?
O2 C6 O3 125.8(4) . . ?
O2 C6 C1 123.0(4) . . ?
O3 C6 C1 111.0(3) . . ?
O4 C8 C9 111.0(3) . . ?
O5 C8 O4 122.4(3) . . ?
O5 C8 C9 126.6(3) . . ?
O6 C10 C11 110.5(3) . . ?
O7 C10 O6 123.7(3) . . ?
O7 C10 C11 125.9(4) . . ?
O8 C12 C5 105.8(2) . . ?
O8 C12 C15 109.7(3) . . ?
C15 C12 C5 114.5(3) . . ?
O8 C13 C14 111.4(4) . . ?
O9 C13 O8 121.7(4) . . ?
O9 C13 C14 126.9(5) . . ?
O10 C15 C12 107.0(2) . . ?
O10 C16 C17 111.9(3) . . ?
O11 C16 O10 122.4(3) . . ?
O11 C16 C17 125.6(3) . . ?

loop_
_geom_bond_atom_site_label_1
_geom_bond_atom_site_label_2
_geom_bond_distance
_geom_bond_site_symmetry_2
_geom_bond_publ_flag
O1 C1 1.412(4) . ?
O1 C5 1.432(4) . ?
O2 C6 1.186(4) . ?
O3 C6 1.328(5) . ?
O3 C7 1.470(5) . ?
O4 C3 1.441(3) . ?
O4 C8 1.367(4) . ?
O5 C8 1.180(4) . ?
O6 C4 1.440(4) . ?
O6 C10 1.347(4) . ?
O7 C10 1.194(4) . ?
O8 C12 1.434(4) . ?
O8 C13 1.358(5) . ?
O9 C13 1.194(5) . ?
O10 C15 1.431(4) . ?
O10 C16 1.326(4) . ?
O11 C16 1.191(4) . ?
N1 N2 1.235(4) . ?
N1 C1 1.470(4) . ?
N2 N3 1.133(4) . ?
N4 N5 1.203(4) . ?
N4 C2 1.473(4) . ?
N5 N6 1.124(4) . ?
C1 C2 1.538(4) . ?
C1 C6 1.543(5) . ?
C2 C3 1.519(5) . ?
C3 C4 1.514(5) . ?
C4 C5 1.526(4) . ?
C5 C12 1.517(5) . ?
C8 C9 1.487(5) . ?
C10 C11 1.480(5) . ?
C12 C15 1.509(4) . ?
C13 C14 1.469(6) . ?
C16 C17 1.482(5) . ?

loop_
_geom_torsion_atom_site_label_1
_geom_torsion_atom_site_label_2
_geom_torsion_atom_site_label_3
_geom_torsion_atom_site_label_4
_geom_torsion
_geom_torsion_site_symmetry_1
_geom_torsion_site_symmetry_2
_geom_torsion_site_symmetry_3
_geom_torsion_site_symmetry_4
_geom_torsion_publ_flag
O1 C1 C2 N4 -66.3(3) . . . . ?
O1 C1 C2 C3 56.3(3) . . . . ?
O1 C1 C6 O2 30.3(5) . . . . ?
O1 C1 C6 O3 -153.8(3) . . . . ?
O1 C5 C12 O8 -178.1(2) . . . . ?
O1 C5 C12 C15 61.0(3) . . . . ?
O4 C3 C4 O6 52.4(3) . . . . ?
O4 C3 C4 C5 171.7(2) . . . . ?
O6 C4 C5 O1 70.2(3) . . . . ?
O6 C4 C5 C12 -47.9(3) . . . . ?
O8 C12 C15 O10 -63.7(4) . . . . ?
N1 C1 C2 N4 50.9(4) . . . . ?
N1 C1 C2 C3 173.5(3) . . . . ?
N1 C1 C6 O2 -85.6(5) . . . . ?
N1 C1 C6 O3 90.3(3) . . . . ?
N2 N1 C1 O1 -46.7(4) . . . . ?
N2 N1 C1 C2 -166.0(3) . . . . ?
N2 N1 C1 C6 70.8(4) . . . . ?
N4 C2 C3 O4 -58.5(3) . . . . ?
N4 C2 C3 C4 62.9(3) . . . . ?
N5 N4 C2 C1 -176.8(3) . . . . ?
N5 N4 C2 C3 65.3(4) . . . . ?
C1 O1 C5 C4 57.3(3) . . . . ?
C1 O1 C5 C12 -179.9(3) . . . . ?
C1 C2 C3 O4 -175.3(2) . . . . ?
C1 C2 C3 C4 -53.9(3) . . . . ?
C2 C1 C6 O2 155.5(4) . . . . ?
C2 C1 C6 O3 -28.6(4) . . . . ?
C2 C3 C4 O6 -67.7(3) . . . . ?
C2 C3 C4 C5 51.6(3) . . . . ?
C3 O4 C8 O5 6.3(5) . . . . ?
C3 O4 C8 C9 -174.2(3) . . . . ?
C3 C4 C5 O1 -50.1(3) . . . . ?
C3 C4 C5 C12 -168.2(3) . . . . ?
C4 O6 C10 O7 -2.4(5) . . . . ?
C4 O6 C10 C11 177.4(3) . . . . ?
C4 C5 C12 O8 -56.5(3) . . . . ?
C4 C5 C12 C15 -177.4(3) . . . . ?
C5 O1 C1 N1 -178.3(2) . . . . ?
C5 O1 C1 C2 -60.8(3) . . . . ?
C5 O1 C1 C6 66.5(3) . . . . ?
C5 C12 C15 O10 55.0(4) . . . . ?
C6 C1 C2 N4 168.9(3) . . . . ?
C6 C1 C2 C3 -68.5(4) . . . . ?
C7 O3 C6 O2 5.1(6) . . . . ?
C7 O3 C6 C1 -170.6(3) . . . . ?
C8 O4 C3 C2 -151.9(3) . . . . ?
C8 O4 C3 C4 84.1(3) . . . . ?
C10 O6 C4 C3 -100.8(3) . . . . ?
C10 O6 C4 C5 139.0(3) . . . . ?
C12 O8 C13 O9 -2.6(6) . . . . ?
C12 O8 C13 C14 177.9(4) . . . . ?
C13 O8 C12 C5 133.3(3) . . . . ?
C13 O8 C12 C15 -102.7(4) . . . . ?
C15 O10 C16 O11 -1.6(6) . . . . ?
C15 O10 C16 C17 -179.8(4) . . . . ?
C16 O10 C15 C12 172.3(3) . . . . ?
